data_7248205
loop_
_publ_author_name
'Lee, Pei-Chin'
'Huang, Tzu-Chiao'
'Wu, Jing-Yun'

_publ_section_title
;
 Wavelike zinc coordination polymers: anion-modulated ligand conformation
 and fluorescence detection of 4-aminobenzylamine
;
_journal_issue 13
_journal_name_full CrystEngComm
_journal_page_first 1819
_journal_page_last 1828
_journal_paper_doi 10.1039/D3CE01228J
_journal_volume 26
_journal_year 2024
_chemical_formula_sum 'C22 H15 Br2 N3 Zn'
_chemical_formula_weight 546.56
_space_group_crystal_system monoclinic
_space_group_IT_number 14
_space_group_name_Hall '-P 2yn'
_space_group_name_H-M_alt 'P 1 21/n 1'
_atom_sites_solution_hydrogens geom
_audit_creation_method SHELXL-2014/7
_audit_update_record
;
2024-02-05 deposited with the CCDC.	2024-02-20 downloaded from the CCDC.
;
_cell_angle_alpha 90
_cell_angle_beta 90.210(2)
_cell_angle_gamma 90
_cell_formula_units_Z 4
_cell_length_a 8.8355(6)
_cell_length_b 18.3846(11)
_cell_length_c 13.1961(8)
_cell_measurement_reflns_used 9877
_cell_measurement_temperature 150(2)
_cell_measurement_theta_max 27.9
_cell_measurement_theta_min 2.7
_cell_volume 2143.5(2)
_computing_cell_refinement 'Bruker D8 Venture'
_computing_data_collection 'Bruker D8 Venture'
_computing_data_reduction 'Bruker SAINT'
_computing_molecular_graphics 'Bruker SHELXTL'
_computing_publication_material 'Bruker SHELXTL'
_computing_structure_refinement 'SHELXL-2014/7 (Sheldrick, 2014)'
_computing_structure_solution 'SHELXS-97 (Sheldrick, 1990)'
_diffrn_ambient_temperature 150(2)
_diffrn_measured_fraction_theta_full 0.995
_diffrn_measured_fraction_theta_max 0.992
_diffrn_measurement_device_type 'Photon 100 CMOS detector'
_diffrn_measurement_method 'phi and omega scans'
_diffrn_radiation_type MoK\a
_diffrn_radiation_wavelength 0.71073
_diffrn_reflns_av_R_equivalents 0.0574
_diffrn_reflns_av_unetI/netI 0.0335
_diffrn_reflns_Laue_measured_fraction_full 0.995
_diffrn_reflns_Laue_measured_fraction_max 0.992
_diffrn_reflns_limit_h_max 11
_diffrn_reflns_limit_h_min -11
_diffrn_reflns_limit_k_max 24
_diffrn_reflns_limit_k_min -24
_diffrn_reflns_limit_l_max 17
_diffrn_reflns_limit_l_min -17
_diffrn_reflns_number 42761
_diffrn_reflns_point_group_measured_fraction_full 0.995
_diffrn_reflns_point_group_measured_fraction_max 0.992
_diffrn_reflns_theta_full 25.242
_diffrn_reflns_theta_max 27.968
_diffrn_reflns_theta_min 2.558
_exptl_absorpt_coefficient_mu 4.886
_exptl_absorpt_correction_T_max 0.7456
_exptl_absorpt_correction_T_min 0.534
_exptl_absorpt_correction_type multi-scan
_exptl_absorpt_process_details 'SADABS-2016/2 (Sheldrick, 2015)'
_exptl_crystal_colour colourless
_exptl_crystal_density_diffrn 1.694
_exptl_crystal_description prism
_exptl_crystal_F_000 1072
_exptl_crystal_size_max 0.4
_exptl_crystal_size_mid 0.37
_exptl_crystal_size_min 0.16
_refine_diff_density_max 2.989
_refine_diff_density_min -3.095
_refine_diff_density_rms 0.257
_refine_ls_extinction_method none
_refine_ls_goodness_of_fit_ref 1.079
_refine_ls_hydrogen_treatment constr
_refine_ls_matrix_type full
_refine_ls_number_parameters 253
_refine_ls_number_reflns 5116
_refine_ls_number_restraints 0
_refine_ls_restrained_S_all 1.079
_refine_ls_R_factor_all 0.0897
_refine_ls_R_factor_gt 0.0707
_refine_ls_shift/su_max 0.000
_refine_ls_shift/su_mean 0.000
_refine_ls_structure_factor_coef Fsqd
_refine_ls_weighting_details 'w=1/[\s^2^(Fo^2^)+(0.1007P)^2^+14.2777P] where P=(Fo^2^+2Fc^2^)/3'
_refine_ls_weighting_scheme calc
_refine_ls_wR_factor_gt 0.1938
_refine_ls_wR_factor_ref 0.2150
_reflns_Friedel_coverage 0.000
_reflns_number_gt 4096
_reflns_number_total 5116
_reflns_threshold_expression 'I > 2\s(I)'
_cod_data_source_file d3ce01228j2.cif
_cod_data_source_block shelx_CCDC1
_cod_depositor_comments 'Adding full bibliography for 7248204--7248205.cif.'
_cod_original_sg_symbol_H-M 'P 21/n'
_cod_database_code 7248205
_shelx_shelxl_version_number 2014/7
_shelx_space_group_comment
;
The symmetry employed for this shelxl refinement is uniquely defined
by the following loop, which should always be used as a source of
symmetry information in preference to the above space-group names.
They are only intended as comments.
;

loop_
_space_group_symop_operation_xyz
'x, y, z'
'-x+1/2, y+1/2, -z+1/2'
'-x, -y, -z'
'x-1/2, -y-1/2, z-1/2'

loop_
_atom_site_label
_atom_site_type_symbol
_atom_site_fract_x
_atom_site_fract_y
_atom_site_fract_z
_atom_site_U_iso_or_equiv
_atom_site_adp_type
_atom_site_occupancy
_atom_site_site_symmetry_order
_atom_site_calc_flag
_atom_site_refinement_flags_posn
_atom_site_refinement_flags_adp
_atom_site_refinement_flags_occupancy
_atom_site_disorder_assembly
_atom_site_disorder_group
Br1 Br -0.43660(9) 0.13025(5) 1.05112(6) 0.0514(2) Uani 1 1 d . . . . .
Br2 Br -0.09512(17) 0.21568(4) 0.88232(7) 0.0907(5) Uani 1 1 d . . . . .
C1 C 0.1842(7) 0.5651(3) 1.1182(5) 0.0361(13) Uani 1 1 d . . . . .
C2 C 0.0835(8) 0.5653(4) 1.1993(6) 0.0426(15) Uani 1 1 d . . . . .
H2 H 0.0676 0.6079 1.2387 0.051 Uiso 1 1 calc R U . . .
C3 C 0.0083(7) 0.5020(4) 1.2204(5) 0.0399(14) Uani 1 1 d . . . . .
H3 H -0.0611 0.5013 1.2752 0.048 Uiso 1 1 calc R U . . .
C4 C 0.0301(7) 0.4379(4) 1.1638(5) 0.0339(13) Uani 1 1 d . . . . .
C5 C 0.1252(7) 0.4395(3) 1.0803(5) 0.0318(12) Uani 1 1 d . . . . .
H5 H 0.1379 0.3972 1.0399 0.038 Uiso 1 1 calc R U . . .
C6 C 0.2019(7) 0.5033(3) 1.0559(5) 0.0313(12) Uani 1 1 d . . . . .
C7 C 0.3038(6) 0.5240(3) 0.9768(5) 0.0308(12) Uani 1 1 d . . . . .
C8 C 0.3557(6) 0.4898(3) 0.8888(5) 0.0305(12) Uani 1 1 d . . . . .
H8 H 0.3284 0.4408 0.8751 0.037 Uiso 1 1 calc R U . . .
C9 C 0.4474(7) 0.5276(3) 0.8213(5) 0.0329(12) Uani 1 1 d . . . . .
C10 C 0.4903(7) 0.6006(3) 0.8441(6) 0.0377(14) Uani 1 1 d . . . . .
H10 H 0.5541 0.6261 0.7984 0.045 Uiso 1 1 calc R U . . .
C11 C 0.4418(8) 0.6352(3) 0.9306(6) 0.0398(14) Uani 1 1 d . . . . .
H11 H 0.4720 0.6836 0.9457 0.048 Uiso 1 1 calc R U . . .
C12 C 0.3469(7) 0.5967(3) 0.9951(5) 0.0356(13) Uani 1 1 d . . . . .
C13 C -0.0828(7) 0.3157(3) 1.1221(5) 0.0324(12) Uani 1 1 d . . . . .
H13 H -0.0493 0.3222 1.0543 0.039 Uiso 1 1 calc R U . . .
C14 C -0.0509(8) 0.3709(4) 1.1927(5) 0.0368(13) Uani 1 1 d . . . . .
C15 C -0.1002(12) 0.3579(5) 1.2911(6) 0.058(2) Uani 1 1 d . . . . .
H15 H -0.0794 0.3924 1.3429 0.070 Uiso 1 1 calc R U . . .
C16 C -0.1801(14) 0.2946(5) 1.3142(6) 0.070(3) Uani 1 1 d . . . . .
H16 H -0.2144 0.2858 1.3813 0.084 Uiso 1 1 calc R U . . .
C17 C -0.2078(11) 0.2458(4) 1.2395(6) 0.054(2) Uani 1 1 d . . . . .
H17 H -0.2653 0.2035 1.2549 0.065 Uiso 1 1 calc R U . . .
C18 C 0.4114(7) 0.4418(3) 0.6776(5) 0.0331(12) Uani 1 1 d . . . . .
H18 H 0.3156 0.4305 0.7059 0.040 Uiso 1 1 calc R U . . .
C19 C 0.4998(6) 0.4941(3) 0.7264(5) 0.0317(12) Uani 1 1 d . . . . .
C20 C 0.6360(7) 0.5117(4) 0.6784(6) 0.0384(14) Uani 1 1 d . . . . .
H20 H 0.6993 0.5484 0.7065 0.046 Uiso 1 1 calc R U . . .
C21 C 0.6795(7) 0.4767(4) 0.5912(6) 0.0420(15) Uani 1 1 d . . . . .
H21 H 0.7724 0.4887 0.5593 0.050 Uiso 1 1 calc R U . . .
C22 C 0.5862(7) 0.4241(4) 0.5509(6) 0.0401(15) Uani 1 1 d . . . . .
H22 H 0.6172 0.3996 0.4911 0.048 Uiso 1 1 calc R U . . .
N1 N 0.2749(7) 0.6200(3) 1.0828(5) 0.0408(13) Uani 1 1 d . . . . .
H1 H 0.2858 0.6631 1.1110 0.049 Uiso 1 1 calc R U . . .
N2 N -0.1573(7) 0.2547(3) 1.1446(4) 0.0382(12) Uani 1 1 d . . . . .
N3 N 0.4529(6) 0.4062(3) 0.5930(4) 0.0351(11) Uani 1 1 d . . . . .
Zn1 Zn -0.18557(9) 0.17372(4) 1.03877(6) 0.0384(2) Uani 1 1 d . . . . .

loop_
_atom_site_aniso_label
_atom_site_aniso_U_11
_atom_site_aniso_U_22
_atom_site_aniso_U_33
_atom_site_aniso_U_23
_atom_site_aniso_U_13
_atom_site_aniso_U_12
Br1 0.0463(4) 0.0554(5) 0.0523(5) 0.0049(3) -0.0085(3) 0.0031(3)
Br2 0.1813(12) 0.0321(4) 0.0593(5) 0.0095(3) 0.0811(7) 0.0196(5)
C1 0.036(3) 0.029(3) 0.043(3) -0.005(2) -0.012(3) 0.011(2)
C2 0.038(3) 0.040(3) 0.049(4) -0.013(3) -0.005(3) 0.016(3)
C3 0.035(3) 0.043(3) 0.041(3) -0.009(3) -0.006(3) 0.011(3)
C4 0.031(3) 0.041(3) 0.029(3) -0.004(2) -0.008(2) 0.006(2)
C5 0.034(3) 0.030(3) 0.031(3) -0.004(2) -0.008(2) 0.005(2)
C6 0.030(3) 0.029(3) 0.034(3) -0.003(2) -0.010(2) 0.008(2)
C7 0.029(3) 0.024(2) 0.040(3) -0.003(2) -0.013(2) 0.006(2)
C8 0.028(3) 0.026(3) 0.037(3) 0.000(2) -0.008(2) 0.002(2)
C9 0.026(3) 0.027(3) 0.046(3) 0.002(2) -0.009(2) -0.001(2)
C10 0.033(3) 0.026(3) 0.053(4) 0.003(3) -0.010(3) -0.001(2)
C11 0.043(3) 0.023(3) 0.053(4) -0.003(3) -0.011(3) -0.001(2)
C12 0.033(3) 0.030(3) 0.044(3) -0.005(2) -0.013(3) 0.009(2)
C13 0.034(3) 0.033(3) 0.030(3) 0.004(2) 0.005(2) 0.008(2)
C14 0.040(3) 0.042(3) 0.029(3) 0.002(2) -0.003(2) 0.009(3)
C15 0.088(6) 0.057(5) 0.029(3) -0.004(3) 0.009(4) 0.003(4)
C16 0.115(8) 0.064(5) 0.033(4) 0.003(4) 0.029(4) 0.003(5)
C17 0.080(6) 0.045(4) 0.038(4) 0.007(3) 0.027(4) 0.003(4)
C18 0.028(3) 0.028(3) 0.044(3) 0.001(2) 0.009(2) 0.000(2)
C19 0.025(3) 0.024(3) 0.046(3) 0.004(2) -0.002(2) 0.001(2)
C20 0.022(3) 0.034(3) 0.059(4) 0.008(3) -0.002(3) 0.000(2)
C21 0.027(3) 0.038(3) 0.061(4) 0.012(3) 0.011(3) 0.002(3)
C22 0.036(3) 0.033(3) 0.052(4) 0.004(3) 0.021(3) 0.003(2)
N1 0.044(3) 0.028(3) 0.051(3) -0.011(2) -0.008(3) 0.005(2)
N2 0.047(3) 0.036(3) 0.032(3) 0.002(2) 0.013(2) 0.008(2)
N3 0.032(3) 0.026(2) 0.047(3) 0.000(2) 0.013(2) -0.0012(19)
Zn1 0.0540(5) 0.0281(4) 0.0333(4) 0.0060(3) 0.0204(3) 0.0069(3)

loop_
_atom_type_symbol
_atom_type_description
_atom_type_scat_dispersion_real
_atom_type_scat_dispersion_imag
_atom_type_scat_source
C C 0.0033 0.0016 'International Tables Vol C Tables 4.2.6.8 and 6.1.1.4'
H H 0.0000 0.0000 'International Tables Vol C Tables 4.2.6.8 and 6.1.1.4'
N N 0.0061 0.0033 'International Tables Vol C Tables 4.2.6.8 and 6.1.1.4'
Zn Zn 0.2839 1.4301 'International Tables Vol C Tables 4.2.6.8 and 6.1.1.4'
Br Br -0.2901 2.4595 'International Tables Vol C Tables 4.2.6.8 and 6.1.1.4'

loop_
_geom_angle_atom_site_label_1
_geom_angle_atom_site_label_2
_geom_angle_atom_site_label_3
_geom_angle
_geom_angle_site_symmetry_1
_geom_angle_site_symmetry_3
_geom_angle_publ_flag
N1 C1 C2 129.4(6) . . ?
N1 C1 C6 109.2(6) . . ?
C2 C1 C6 121.4(6) . . ?
C3 C2 C1 117.8(6) . . ?
C2 C3 C4 122.4(7) . . ?
C5 C4 C3 119.2(6) . . ?
C5 C4 C14 121.3(6) . . ?
C3 C4 C14 119.6(6) . . ?
C4 C5 C6 119.9(6) . . ?
C5 C6 C1 119.3(6) . . ?
C5 C6 C7 134.4(5) . . ?
C1 C6 C7 106.3(5) . . ?
C8 C7 C12 118.6(6) . . ?
C8 C7 C6 134.0(5) . . ?
C12 C7 C6 107.2(5) . . ?
C9 C8 C7 120.0(5) . . ?
C8 C9 C10 119.3(6) . . ?
C8 C9 C19 121.4(5) . . ?
C10 C9 C19 119.3(6) . . ?
C11 C10 C9 121.7(6) . . ?
C10 C11 C12 117.6(6) . . ?
N1 C12 C11 129.2(6) . . ?
N1 C12 C7 108.1(6) . . ?
C11 C12 C7 122.7(6) . . ?
N2 C13 C14 123.8(6) . . ?
C15 C14 C13 115.6(7) . . ?
C15 C14 C4 122.6(6) . . ?
C13 C14 C4 121.8(6) . . ?
C14 C15 C16 120.5(7) . . ?
C17 C16 C15 118.9(7) . . ?
N2 C17 C16 122.6(8) . . ?
N3 C18 C19 124.4(6) . . ?
C18 C19 C20 115.6(6) . . ?
C18 C19 C9 120.3(5) . . ?
C20 C19 C9 124.1(6) . . ?
C21 C20 C19 120.9(6) . . ?
C20 C21 C22 119.0(6) . . ?
N3 C22 C21 122.5(6) . . ?
C1 N1 C12 109.1(5) . . ?
C13 N2 C17 118.5(6) . . ?
C13 N2 Zn1 121.1(4) . . ?
C17 N2 Zn1 120.3(5) . . ?
C18 N3 C22 117.7(6) . . ?
C18 N3 Zn1 118.5(4) . 4_665 ?
C22 N3 Zn1 123.8(5) . 4_665 ?
N3 Zn1 N2 102.3(2) 4_566 . ?
N3 Zn1 Br2 109.86(15) 4_566 . ?
N2 Zn1 Br2 108.55(16) . . ?
N3 Zn1 Br1 107.09(15) 4_566 . ?
N2 Zn1 Br1 108.05(16) . . ?
Br2 Zn1 Br1 119.63(6) . . ?

loop_
_geom_bond_atom_site_label_1
_geom_bond_atom_site_label_2
_geom_bond_distance
_geom_bond_site_symmetry_2
_geom_bond_publ_flag
Br1 Zn1 2.3637(12) . ?
Br2 Zn1 2.3470(10) . ?
C1 N1 1.371(9) . ?
C1 C2 1.396(10) . ?
C1 C6 1.412(8) . ?
C2 C3 1.368(11) . ?
C3 C4 1.410(9) . ?
C4 C5 1.388(9) . ?
C4 C14 1.475(10) . ?
C5 C6 1.393(9) . ?
C6 C7 1.433(9) . ?
C7 C8 1.399(9) . ?
C7 C12 1.411(8) . ?
C8 C9 1.392(9) . ?
C9 C10 1.427(8) . ?
C9 C19 1.472(9) . ?
C10 C11 1.377(10) . ?
C11 C12 1.390(10) . ?
C12 N1 1.390(9) . ?
C13 N2 1.333(8) . ?
C13 C14 1.406(9) . ?
C14 C15 1.392(10) . ?
C15 C16 1.396(13) . ?
C16 C17 1.356(12) . ?
C17 N2 1.341(8) . ?
C18 N3 1.345(8) . ?
C18 C19 1.395(8) . ?
C19 C20 1.400(9) . ?
C20 C21 1.374(11) . ?
C21 C22 1.376(10) . ?
C22 N3 1.346(8) . ?
N2 Zn1 2.056(6) . ?
N3 Zn1 2.040(5) 4_665 ?
Zn1 N3 2.040(5) 4_566 ?
